data_7043192
loop_
_publ_author_name
'Drover, Marcus W.'
'Schafer, Laurel L.'
'Love, Jennifer'

_publ_section_title
;
 Dehydrogenation of Cyclic Amines by a Coordinatively Unsaturated
 Cp*Ir(III) Phosphoramidate Complex
;
_journal_name_full 'Dalton Trans.'
_journal_paper_doi 10.1039/C7DT01499F
_journal_year 2017
_chemical_formula_moiety 'C18 H31.02 Ir N2, C32 H12 B F24'
_chemical_formula_sum 'C50 H43.01 B F24 Ir N2'
_chemical_formula_weight 1330.89
_chemical_name_systematic '[Cp*Ir(H)(imine)2][BArF4]'
_space_group_crystal_system triclinic
_space_group_IT_number 2
_space_group_name_Hall '-P 1'
_space_group_name_H-M_alt 'P -1'
_symmetry_space_group_name_Hall '-P 1'
_symmetry_space_group_name_H-M 'P -1'
_atom_sites_solution_hydrogens geom
_atom_sites_solution_primary direct
_audit_creation_date 2017-01-27
_audit_creation_method
;
Olex2 1.2
(compiled Dec 12 2016 15:38:10 for OlexSys, GUI svn.r5292)
;
_audit_update_record
;
2017-03-09 deposited with the CCDC.
2017-06-01 downloaded from the CCDC.
;
_cell_angle_alpha 94.122(3)
_cell_angle_beta 110.854(3)
_cell_angle_gamma 103.523(3)
_cell_formula_units_Z 2
_cell_length_a 12.7119(15)
_cell_length_b 12.8605(16)
_cell_length_c 17.518(2)
_cell_measurement_reflns_used 9799
_cell_measurement_temperature 90(2)
_cell_measurement_theta_max 28.885
_cell_measurement_theta_min 2.203
_cell_volume 2563.9(5)
_computing_cell_refinement 'SAINT v8.34A (Bruker, 2013)'
_computing_data_reduction 'SAINT v8.34A (Bruker, 2013)'
_computing_molecular_graphics 'Olex2 (Dolomanov et al., 2009)'
_computing_publication_material 'Olex2 (Dolomanov et al., 2009)'
_computing_structure_refinement 'ShelXL (Sheldrick, 2015)'
_computing_structure_solution 'SIR2004 (Burla et al., 2007)'
_diffrn_ambient_temperature 90(2)
_diffrn_detector_area_resol_mean 7.9
_diffrn_detector_type 'Bruker-Nonius APEXII CCD area detector'
_diffrn_measured_fraction_theta_full 0.997
_diffrn_measured_fraction_theta_max 0.994
_diffrn_measurement_device 'Bruker-Nonius APEXII CCD area detector and D8 diffractometer'
_diffrn_measurement_device_type 'Apex Duo II'
_diffrn_measurement_method '\w and \f scans'
_diffrn_radiation_type MoK\a
_diffrn_radiation_wavelength 0.71073
_diffrn_reflns_av_R_equivalents 0.0326
_diffrn_reflns_av_unetI/netI 0.0315
_diffrn_reflns_Laue_measured_fraction_full 0.997
_diffrn_reflns_Laue_measured_fraction_max 0.994
_diffrn_reflns_limit_h_max 17
_diffrn_reflns_limit_h_min -17
_diffrn_reflns_limit_k_max 17
_diffrn_reflns_limit_k_min -17
_diffrn_reflns_limit_l_max 23
_diffrn_reflns_limit_l_min -24
_diffrn_reflns_number 52810
_diffrn_reflns_point_group_measured_fraction_full 0.997
_diffrn_reflns_point_group_measured_fraction_max 0.994
_diffrn_reflns_theta_full 26.000
_diffrn_reflns_theta_max 29.219
_diffrn_reflns_theta_min 1.653
_exptl_absorpt_coefficient_mu 2.729
_exptl_absorpt_correction_T_max 0.7458
_exptl_absorpt_correction_T_min 0.5530
_exptl_absorpt_correction_type multi-scan
_exptl_absorpt_process_details
;
SADABS-2014/5 (Bruker,2014) was used for absorption correction.
wR2(int) was 0.0752 before and 0.0409 after correction.
The Ratio of minimum to maximum transmission is 0.7415.
The \l/2 correction factor is 0.00150.
;
_exptl_crystal_colour yellow
_exptl_crystal_colour_primary yellow
_exptl_crystal_density_diffrn 1.724
_exptl_crystal_description block
_exptl_crystal_F_000 1310
_exptl_crystal_size_max 0.48
_exptl_crystal_size_mid 0.11
_exptl_crystal_size_min 0.08
_refine_diff_density_max 3.854
_refine_diff_density_min -0.938
_refine_diff_density_rms 0.121
_refine_ls_extinction_method none
_refine_ls_goodness_of_fit_ref 1.048
_refine_ls_hydrogen_treatment constr
_refine_ls_matrix_type full
_refine_ls_number_parameters 942
_refine_ls_number_reflns 13832
_refine_ls_number_restraints 966
_refine_ls_restrained_S_all 1.022
_refine_ls_R_factor_all 0.0448
_refine_ls_R_factor_gt 0.0388
_refine_ls_shift/su_max 0.002
_refine_ls_shift/su_mean 0.000
_refine_ls_structure_factor_coef Fsqd
_refine_ls_weighting_details 'w=1/[\s^2^(Fo^2^)+(0.0501P)^2^+6.8712P] where P=(Fo^2^+2Fc^2^)/3'
_refine_ls_weighting_scheme calc
_refine_ls_wR_factor_gt 0.0973
_refine_ls_wR_factor_ref 0.1005
_reflns_Friedel_coverage 0.000
_reflns_number_gt 12467
_reflns_number_total 13832
_reflns_threshold_expression 'I > 2\s(I)'
_cod_data_source_file c7dt01499f2.cif
_cod_data_source_block mo_jl191_0m_a
_cod_original_cell_volume 2563.8(5)
_cod_database_code 7043192
_shelx_shelxl_version_number 2016/6
_shelx_space_group_comment
;
The symmetry employed for this shelxl refinement is uniquely defined
by the following loop, which should always be used as a source of
symmetry information in preference to the above space-group names.
They are only intended as comments.
;
_olex2_refinement_description
;
1. Fixed Uiso
 At 1.2 times of:
  All C(H) groups, All C(H,H) groups, All N(H) groups
 At 1.5 times of:
  All C(H,H,H) groups
2. Uiso/Uaniso restraints and constraints
Uanis(C31) \\sim Ueq: with sigma of 0.001 and sigma for terminal atoms of 0.002
3. Rigid body (RIGU) restrains
 All non-hydrogen atoms
 with sigma for 1-2 distances of 0.004 and sigma for 1-3 distances of 0.004
4. Others
 Sof(H2)=Sof(C23)=Sof(H23A)=Sof(H23B)=Sof(C24)=Sof(H24A)=Sof(H24B)=Sof(C25)=
 Sof(H25A)=Sof(H25B)=Sof(C26)=Sof(H26A)=Sof(H26B)=1-FVAR(1)
 Sof(C15)=Sof(H15A)=Sof(H15B)=Sof(C16)=Sof(H16A)=Sof(H16B)=Sof(C17)=Sof(H17A)=
 Sof(H17B)=Sof(C18)=Sof(H18)=FVAR(1)
 Sof(N1)=Sof(C19)=Sof(H19A)=Sof(H19B)=Sof(C20)=Sof(H20A)=Sof(H20B)=Sof(C21)=
 Sof(H21A)=Sof(H21B)=Sof(C22)=Sof(H22)=1-FVAR(2)
 Sof(N3)=Sof(H3)=Sof(C11)=Sof(H11A)=Sof(H11B)=Sof(C12)=Sof(H12A)=Sof(H12B)=
 Sof(C13)=Sof(H13A)=Sof(H13B)=Sof(C14)=Sof(H14A)=Sof(H14B)=FVAR(2)
 Sof(F22A)=Sof(F23A)=Sof(F24A)=1-FVAR(3)
 Sof(F22)=Sof(F23)=Sof(F24)=FVAR(3)
 Sof(F3A)=Sof(F1A)=Sof(F2A)=1-FVAR(4)
 Sof(F1)=Sof(F2)=Sof(F3)=FVAR(4)
 Fixed Sof: C1(0.68) H1A(0.68) H1B(0.68) H1C(0.68) C2(0.68) C3(0.68) C4(0.68)
 C5(0.68) C6(0.68) H6A(0.68) H6B(0.68) H6C(0.68) C7(0.68) C8(0.68) H8A(0.68)
 H8B(0.68) H8C(0.68) C9(0.68) H9A(0.68) H9B(0.68) H9C(0.68) C10(0.68)
 H10A(0.68) H10B(0.68) H10C(0.68) C27(0.32) C28(0.32) C29(0.32) C30(0.32)
 C31(0.32) C32(0.32) H32A(0.32) H32B(0.32) H32C(0.32) C33(0.32) H33A(0.32)
 H33B(0.32) H33C(0.32) C34(0.32) H34A(0.32) H34B(0.32) H34C(0.32) C35(0.32)
 H35A(0.32) H35B(0.32) H35C(0.32) C36(0.32) H36A(0.32) H36B(0.32) H36C(0.32)
5.a Ternary CH refined with riding coordinates:
 N2(H2), N3(H3)
5.b Secondary CH2 refined with riding coordinates:
 C11(H11A,H11B), C12(H12A,H12B), C13(H13A,H13B), C14(H14A,H14B), C15(H15A,
 H15B), C16(H16A,H16B), C17(H17A,H17B), C19(H19A,H19B), C20(H20A,H20B),
 C21(H21A,H21B), C23(H23A,H23B), C24(H24A,H24B), C25(H25A,H25B), C26(H26A,H26B)
5.c Aromatic/amide H refined with riding coordinates:
 C18(H18), C22(H22), C38(H38), C40(H40), C42(H42), C46(H46), C48(H48),
 C50(H50), C54(H54), C56(H56), C58(H58), C62(H62), C64(H64), C66(H66)
5.d Idealised Me refined as rotating group:
 C1(H1A,H1B,H1C), C6(H6A,H6B,H6C), C8(H8A,H8B,H8C), C9(H9A,H9B,H9C), C10(H10A,
 H10B,H10C), C32(H32A,H32B,H32C), C33(H33A,H33B,H33C), C34(H34A,H34B,H34C),
 C35(H35A,H35B,H35C), C36(H36A,H36B,H36C)
;
_olex2_submission_special_instructions 'No special instructions were received'

loop_
_space_group_symop_operation_xyz
'x, y, z'
'-x, -y, -z'

loop_
_atom_site_label
_atom_site_type_symbol
_atom_site_fract_x
_atom_site_fract_y
_atom_site_fract_z
_atom_site_U_iso_or_equiv
_atom_site_adp_type
_atom_site_occupancy
_atom_site_site_symmetry_order
_atom_site_calc_flag
_atom_site_refinement_flags_posn
_atom_site_refinement_flags_adp
_atom_site_refinement_flags_occupancy
_atom_site_disorder_assembly
_atom_site_disorder_group
Ir1 Ir 0.15757(2) 0.77793(2) 0.83486(2) 0.02356(5) Uani 1 1 d . U . . .
N2 N 0.1947(4) 0.8804(3) 0.7541(3) 0.0416(8) Uani 1 1 d . U . . .
H2 H 0.275936 0.883498 0.758302 0.050 Uiso 0.322(16) 1 calc R . P A 2
N3 N 0.2645(9) 0.6885(9) 0.8102(6) 0.0360(18) Uani 0.686(19) 1 d . U P B 1
H3 H 0.317223 0.741552 0.791364 0.043 Uiso 0.686(19) 1 calc R . P B 1
C1 C 0.1040(17) 0.9239(9) 0.9739(10) 0.099(6) Uani 0.68 1 d . U P B 1
H1A H 0.186420 0.937419 1.010614 0.148 Uiso 0.68 1 calc GR . P B 1
H1B H 0.055307 0.915564 1.006841 0.148 Uiso 0.68 1 calc GR . P B 1
H1C H 0.094414 0.985197 0.944490 0.148 Uiso 0.68 1 calc GR . P B 1
C2 C 0.0665(9) 0.8204(8) 0.9112(6) 0.0390(19) Uani 0.68 1 d . U P B 1
C3 C -0.0135(11) 0.8004(9) 0.8267(7) 0.038(2) Uani 0.68 1 d . U P B 1
C4 C 0.0288(14) 0.6417(11) 0.8549(7) 0.026(2) Uani 0.68 1 d . U P B 1
C5 C 0.0946(11) 0.7206(8) 0.9279(7) 0.0345(19) Uani 0.68 1 d . U P B 1
C6 C 0.1675(11) 0.6999(12) 1.0131(6) 0.075(4) Uani 0.68 1 d . U P B 1
H6A H 0.202360 0.641395 1.006007 0.112 Uiso 0.68 1 calc GR . P B 1
H6B H 0.116906 0.678918 1.043762 0.112 Uiso 0.68 1 calc GR . P B 1
H6C H 0.229825 0.766209 1.044052 0.112 Uiso 0.68 1 calc GR . P B 1
C7 C -0.0298(14) 0.6894(12) 0.7931(9) 0.030(2) Uani 0.68 1 d . U P B 1
C8 C 0.029(2) 0.5245(11) 0.8484(10) 0.058(4) Uani 0.68 1 d . U P B 1
H8A H 0.014655 0.495540 0.791156 0.088 Uiso 0.68 1 calc GR . P B 1
H8B H -0.032123 0.482781 0.864523 0.088 Uiso 0.68 1 calc GR . P B 1
H8C H 0.105780 0.518887 0.885377 0.088 Uiso 0.68 1 calc GR . P B 1
C9 C -0.1153(16) 0.6306(11) 0.7056(9) 0.065(5) Uani 0.68 1 d . U P B 1
H9A H -0.127809 0.683793 0.668302 0.098 Uiso 0.68 1 calc GR . P B 1
H9B H -0.190343 0.592209 0.707592 0.098 Uiso 0.68 1 calc GR . P B 1
H9C H -0.082373 0.578361 0.685065 0.098 Uiso 0.68 1 calc GR . P B 1
C10 C -0.0704(14) 0.8801(13) 0.7827(12) 0.104(7) Uani 0.68 1 d . U P B 1
H10A H -0.019789 0.953973 0.807440 0.156 Uiso 0.68 1 calc GR . P B 1
H10B H -0.146091 0.872520 0.787734 0.156 Uiso 0.68 1 calc GR . P B 1
H10C H -0.082795 0.866215 0.723928 0.156 Uiso 0.68 1 calc GR . P B 1
C11 C 0.3456(8) 0.6555(8) 0.8797(8) 0.055(3) Uani 0.686(19) 1 d . U P B 1
H11A H 0.304356 0.619848 0.913383 0.065 Uiso 0.686(19) 1 calc R . P B 1
H11B H 0.409398 0.719525 0.915567 0.065 Uiso 0.686(19) 1 calc R . P B 1
C12 C 0.3952(10) 0.5772(10) 0.8441(10) 0.086(4) Uani 0.686(19) 1 d . U P B 1
H12A H 0.411926 0.522002 0.879796 0.103 Uiso 0.686(19) 1 calc R . P B 1
H12B H 0.468301 0.616087 0.838367 0.103 Uiso 0.686(19) 1 calc R . P B 1
C13 C 0.2991(12) 0.5245(12) 0.7592(10) 0.068(4) Uani 0.686(19) 1 d . U P B 1
H13A H 0.332186 0.524087 0.715924 0.082 Uiso 0.686(19) 1 calc R . P B 1
H13B H 0.258956 0.448871 0.759930 0.082 Uiso 0.686(19) 1 calc R . P B 1
C14 C 0.2147(10) 0.5944(10) 0.7433(7) 0.050(3) Uani 0.686(19) 1 d . U P B 1
H14A H 0.202529 0.618895 0.689282 0.060 Uiso 0.686(19) 1 calc R . P B 1
H14B H 0.137875 0.551880 0.741612 0.060 Uiso 0.686(19) 1 calc R . P B 1
C15 C 0.1907(11) 0.8398(8) 0.6708(5) 0.063(3) Uani 0.678(16) 1 d . U P A 1
H15A H 0.110297 0.797140 0.633930 0.075 Uiso 0.678(16) 1 calc R . P A 1
H15B H 0.244332 0.793642 0.675623 0.075 Uiso 0.678(16) 1 calc R . P A 1
C16 C 0.2304(10) 0.9430(8) 0.6369(5) 0.066(3) Uani 0.678(16) 1 d . U P A 1
H16A H 0.314540 0.958927 0.646395 0.079 Uiso 0.678(16) 1 calc R . P A 1
H16B H 0.184149 0.934859 0.576778 0.079 Uiso 0.678(16) 1 calc R . P A 1
C17 C 0.2083(17) 1.0299(14) 0.6847(10) 0.072(4) Uani 0.678(16) 1 d . U P A 1
H17A H 0.131888 1.042591 0.653173 0.087 Uiso 0.678(16) 1 calc R . P A 1
H17B H 0.270971 1.098667 0.698196 0.087 Uiso 0.678(16) 1 calc R . P A 1
C18 C 0.2079(11) 0.9855(11) 0.7641(8) 0.043(2) Uani 0.678(16) 1 d . U P A 1
H18 H 0.216086 1.028302 0.813518 0.052 Uiso 0.678(16) 1 calc R . P A 1
N1 N 0.235(2) 0.673(2) 0.7853(15) 0.040(4) Uani 0.314(19) 1 d . U P B 2
C19 C 0.3393(16) 0.6448(19) 0.8395(14) 0.044(4) Uani 0.314(19) 1 d . U P B 2
H19A H 0.332267 0.629427 0.892278 0.052 Uiso 0.314(19) 1 calc R . P B 2
H19B H 0.411148 0.704689 0.851836 0.052 Uiso 0.314(19) 1 calc R . P B 2
C20 C 0.342(3) 0.543(3) 0.790(2) 0.062(8) Uani 0.314(19) 1 d . U P B 2
H20A H 0.422891 0.548142 0.793802 0.075 Uiso 0.314(19) 1 calc R . P B 2
H20B H 0.313341 0.477354 0.810622 0.075 Uiso 0.314(19) 1 calc R . P B 2
C21 C 0.262(2) 0.541(2) 0.7016(19) 0.071(7) Uani 0.314(19) 1 d . U P B 2
H21A H 0.307912 0.572910 0.669348 0.085 Uiso 0.314(19) 1 calc R . P B 2
H21B H 0.216554 0.465381 0.673920 0.085 Uiso 0.314(19) 1 calc R . P B 2
C22 C 0.186(2) 0.605(2) 0.7104(15) 0.043(4) Uani 0.314(19) 1 d . U P B 2
H22 H 0.111865 0.601216 0.669208 0.051 Uiso 0.314(19) 1 calc R . P B 2
C23 C 0.1244(17) 0.8629(13) 0.6703(11) 0.046(4) Uani 0.322(16) 1 d . U P A 2
H23A H 0.040801 0.842804 0.662679 0.055 Uiso 0.322(16) 1 calc R . P A 2
H23B H 0.138429 0.802507 0.640479 0.055 Uiso 0.322(16) 1 calc R . P A 2
C24 C 0.1543(17) 0.9690(15) 0.6347(11) 0.053(6) Uani 0.322(16) 1 d . U P A 2
H24A H 0.201950 0.962143 0.601535 0.064 Uiso 0.322(16) 1 calc R . P A 2
H24B H 0.081977 0.985698 0.599459 0.064 Uiso 0.322(16) 1 calc R . P A 2
C25 C 0.221(2) 1.053(2) 0.7089(17) 0.040(4) Uani 0.322(16) 1 d . U P A 2
H25A H 0.193891 1.119429 0.703100 0.048 Uiso 0.322(16) 1 calc R . P A 2
H25B H 0.306280 1.072952 0.720496 0.048 Uiso 0.322(16) 1 calc R . P A 2
C26 C 0.194(4) 0.995(3) 0.778(2) 0.068(10) Uani 0.322(16) 1 d . U P A 2
H26A H 0.254153 1.028819 0.833751 0.081 Uiso 0.322(16) 1 calc R . P A 2
H26B H 0.115874 0.997672 0.777363 0.081 Uiso 0.322(16) 1 calc R . P A 2
C27 C -0.021(2) 0.7878(18) 0.7991(11) 0.027(3) Uani 0.32 1 d . U P B 2
C28 C 0.046(2) 0.8344(17) 0.8825(13) 0.035(4) Uani 0.32 1 d . U P B 2
C29 C 0.086(3) 0.752(2) 0.9256(15) 0.038(4) Uani 0.32 1 d . U P B 2
C30 C 0.047(3) 0.654(3) 0.8684(18) 0.027(4) Uani 0.32 1 d . U P B 2
C31 C -0.038(3) 0.676(3) 0.784(2) 0.023(3) Uani 0.32 1 d . U P B 2
C32 C 0.049(4) 0.540(2) 0.8813(19) 0.050(7) Uani 0.32 1 d . U P B 2
H32A H 0.060161 0.503173 0.835290 0.076 Uiso 0.32 1 calc GR . P B 2
H32B H -0.025839 0.501349 0.883591 0.076 Uiso 0.32 1 calc GR . P B 2
H32C H 0.113105 0.542399 0.933535 0.076 Uiso 0.32 1 calc GR . P B 2
C33 C -0.105(3) 0.5927(19) 0.7118(17) 0.044(6) Uani 0.32 1 d . U P B 2
H33A H -0.184462 0.564078 0.709447 0.065 Uiso 0.32 1 calc GR . P B 2
H33B H -0.067000 0.533864 0.715161 0.065 Uiso 0.32 1 calc GR . P B 2
H33C H -0.107520 0.623625 0.661834 0.065 Uiso 0.32 1 calc GR . P B 2
C34 C -0.086(3) 0.848(2) 0.7360(15) 0.060(7) Uani 0.32 1 d . U P B 2
H34A H -0.039096 0.923395 0.746135 0.089 Uiso 0.32 1 calc GR . P B 2
H34B H -0.161134 0.846424 0.740829 0.089 Uiso 0.32 1 calc GR . P B 2
H34C H -0.101033 0.813090 0.680197 0.089 Uiso 0.32 1 calc GR . P B 2
C35 C 0.067(3) 0.946(2) 0.9275(17) 0.074(7) Uani 0.32 1 d . U P B 2
H35A H 0.150091 0.976743 0.962069 0.111 Uiso 0.32 1 calc GR . P B 2
H35B H 0.021018 0.941650 0.962602 0.111 Uiso 0.32 1 calc GR . P B 2
H35C H 0.041770 0.993380 0.886968 0.111 Uiso 0.32 1 calc GR . P B 2
C36 C 0.150(2) 0.756(2) 1.0170(12) 0.062(6) Uani 0.32 1 d . U P B 2
H36A H 0.207887 0.714689 1.025093 0.093 Uiso 0.32 1 calc GR . P B 2
H36B H 0.094328 0.724798 1.041497 0.093 Uiso 0.32 1 calc GR . P B 2
H36C H 0.190545 0.831818 1.043825 0.093 Uiso 0.32 1 calc GR . P B 2
F7 F 0.5311(4) 1.1178(3) 0.2212(4) 0.1143(19) Uani 1 1 d . U . . .
F1 F 0.9078(14) 0.7004(13) 0.5306(7) 0.063(3) Uani 0.61(2) 1 d . U P C 1
F9 F 0.3454(4) 1.0453(3) 0.1715(4) 0.1019(17) Uani 1 1 d . U . . .
F2 F 0.8451(4) 0.6558(9) 0.3994(6) 0.056(3) Uani 0.61(2) 1 d . U P C 1
F8 F 0.4325(7) 1.0738(5) 0.0923(5) 0.154(3) Uani 1 1 d . U . . .
F3 F 0.9489(9) 0.8164(9) 0.4589(7) 0.050(2) Uani 0.61(2) 1 d . U P C 1
F4 F 0.7600(2) 0.9931(2) 0.64117(16) 0.0459(7) Uani 1 1 d . U . . .
F5 F 0.5735(2) 0.96653(18) 0.58422(15) 0.0316(5) Uani 1 1 d . U . . .
F6 F 0.6869(2) 1.07311(19) 0.53939(18) 0.0410(6) Uani 1 1 d . U . . .
F10 F 0.6123(4) 0.8022(4) 0.0207(3) 0.0949(15) Uani 1 1 d . U . . .
F11 F 0.5385(5) 0.6442(4) 0.0389(3) 0.0973(15) Uani 1 1 d . U . . .
F12 F 0.7018(4) 0.7442(4) 0.1295(3) 0.0847(13) Uani 1 1 d . U . . .
F13 F 0.2814(3) 0.3946(4) 0.0195(2) 0.0813(13) Uani 1 1 d . U . . .
F14 F 0.1801(3) 0.2565(2) 0.0520(2) 0.0687(10) Uani 1 1 d . U . . .
F15 F 0.1289(3) 0.4032(2) 0.03978(16) 0.0462(6) Uani 1 1 d . U . . .
F16 F 0.3831(4) 0.2143(3) 0.3344(3) 0.1088(19) Uani 1 1 d . U . . .
F17 F 0.4831(5) 0.3515(4) 0.4290(3) 0.118(2) Uani 1 1 d . U . . .
F18 F 0.5562(4) 0.2978(4) 0.3486(4) 0.123(2) Uani 1 1 d . U . . .
F19 F 0.0556(4) 0.5567(5) 0.4475(4) 0.1138(19) Uani 1 1 d . U . . .
F20 F 0.1873(7) 0.6951(4) 0.5309(3) 0.126(2) Uani 1 1 d . U . . .
F21 F 0.2322(3) 0.5554(3) 0.5003(2) 0.0528(7) Uani 1 1 d . U . . .
C37 C 0.3065(3) 0.7067(3) 0.3158(2) 0.0203(6) Uani 1 1 d . U . . .
C38 C 0.2879(3) 0.6680(3) 0.3843(2) 0.0279(7) Uani 1 1 d . U . . .
H38 H 0.346958 0.643232 0.422815 0.033 Uiso 1 1 calc R . . . .
C39 C 0.1851(3) 0.6648(3) 0.3975(3) 0.0331(8) Uani 1 1 d . U . . .
C40 C 0.0979(3) 0.7024(3) 0.3438(3) 0.0331(8) Uani 1 1 d . U . . .
H40 H 0.028889 0.701997 0.353410 0.040 Uiso 1 1 calc R . . . .
C41 C 0.1139(3) 0.7406(3) 0.2758(3) 0.0307(8) Uani 1 1 d . U . . .
C42 C 0.2148(3) 0.7410(3) 0.2613(2) 0.0254(7) Uani 1 1 d . U . . .
H42 H 0.221917 0.765339 0.212938 0.031 Uiso 1 1 calc R . . . .
C43 C 0.0200(4) 0.7807(4) 0.2160(3) 0.0481(11) Uani 1 1 d . U . . .
C44 C 0.1674(5) 0.6204(5) 0.4691(4) 0.0533(13) Uani 1 1 d . U . . .
C45 C 0.3983(3) 0.5682(3) 0.2685(2) 0.0199(6) Uani 1 1 d . U . . .
C46 C 0.3260(3) 0.5191(3) 0.1867(2) 0.0221(6) Uani 1 1 d . U . . .
H46 H 0.296040 0.563955 0.148457 0.027 Uiso 1 1 calc R . . . .
C47 C 0.2955(3) 0.4080(3) 0.1581(3) 0.0280(7) Uani 1 1 d . U . . .
C48 C 0.3374(4) 0.3400(3) 0.2126(3) 0.0423(10) Uani 1 1 d . U . . .
H48 H 0.318454 0.264150 0.194207 0.051 Uiso 1 1 calc R . . . .
C49 C 0.4076(4) 0.3858(4) 0.2943(3) 0.0436(11) Uani 1 1 d . U . . .
C50 C 0.4380(3) 0.4971(3) 0.3220(3) 0.0304(8) Uani 1 1 d . U . . .
H50 H 0.486831 0.525528 0.378481 0.036 Uiso 1 1 calc R . . . .
C51 C 0.4527(6) 0.3130(5) 0.3534(5) 0.083(2) Uani 1 1 d . U . . .
C52 C 0.2216(5) 0.3656(4) 0.0678(3) 0.0436(10) Uani 1 1 d . U . . .
C53 C 0.4478(3) 0.7678(3) 0.2300(2) 0.0231(6) Uani 1 1 d . U . . .
C54 C 0.4311(4) 0.8710(3) 0.2234(3) 0.0338(8) Uani 1 1 d . U . . .
H54 H 0.398942 0.900969 0.258106 0.041 Uiso 1 1 calc R . . . .
C55 C 0.4606(4) 0.9311(4) 0.1668(4) 0.0481(12) Uani 1 1 d . U . . .
C56 C 0.5110(4) 0.8929(5) 0.1162(3) 0.0510(12) Uani 1 1 d . U . . .
H56 H 0.529536 0.933726 0.077266 0.061 Uiso 1 1 calc R . . . .
C57 C 0.5332(4) 0.7932(4) 0.1245(3) 0.0407(10) Uani 1 1 d . U . . .
C58 C 0.5006(3) 0.7320(3) 0.1793(2) 0.0291(7) Uani 1 1 d . U . . .
H58 H 0.514893 0.662851 0.182350 0.035 Uiso 1 1 calc R . . . .
C59 C 0.5984(6) 0.7475(6) 0.0786(4) 0.0633(15) Uani 1 1 d . U . . .
C60 C 0.4414(6) 1.0398(5) 0.1620(6) 0.081(2) Uani 1 1 d . U . . .
C61 C 0.5440(3) 0.7490(3) 0.3825(2) 0.0202(6) Uani 1 1 d . U . . .
C62 C 0.6478(3) 0.7218(3) 0.3892(2) 0.0234(6) Uani 1 1 d . U . . .
H62 H 0.644640 0.666194 0.349032 0.028 Uiso 1 1 calc R . . . .
C63 C 0.7546(3) 0.7741(3) 0.4531(2) 0.0275(7) Uani 1 1 d . U . . .
C64 C 0.7636(3) 0.8576(3) 0.5129(2) 0.0294(7) Uani 1 1 d . U . . .
H64 H 0.836811 0.894043 0.556124 0.035 Uiso 1 1 calc R . . . .
C65 C 0.6621(3) 0.8856(3) 0.5071(2) 0.0253(7) Uani 1 1 d . U . . .
C66 C 0.5550(3) 0.8319(3) 0.4436(2) 0.0216(6) Uani 1 1 d . U . . .
H66 H 0.486958 0.852024 0.441797 0.026 Uiso 1 1 calc R . . . .
C67 C 0.8636(3) 0.7429(4) 0.4594(3) 0.0368(9) Uani 1 1 d . U . . .
C68 C 0.6707(3) 0.9786(3) 0.5681(2) 0.0306(8) Uani 1 1 d . U . . .
B1 B 0.4232(3) 0.6978(3) 0.2996(2) 0.0183(6) Uani 1 1 d . U . . .
F22 F -0.0612(6) 0.7092(5) 0.1562(5) 0.077(3) Uani 0.671(13) 1 d . U P D 1
F23 F 0.0664(6) 0.8579(6) 0.1730(4) 0.063(2) Uani 0.671(13) 1 d . U P D 1
F24 F -0.0235(12) 0.8411(11) 0.2555(9) 0.058(3) Uani 0.671(13) 1 d . U P D 1
F22A F -0.0952(8) 0.6942(8) 0.2126(9) 0.059(4) Uani 0.329(13) 1 d . U P D 2
F23A F 0.0120(14) 0.765(2) 0.1493(7) 0.094(8) Uani 0.329(13) 1 d . U P D 2
F24A F -0.007(2) 0.855(2) 0.2450(17) 0.063(6) Uani 0.329(13) 1 d . U P D 2
F3A F 0.9578(12) 0.8424(13) 0.4893(15) 0.063(4) Uani 0.39(2) 1 d . U P C 2
F1A F 0.887(2) 0.6797(16) 0.5026(15) 0.057(4) Uani 0.39(2) 1 d . U P C 2
F2A F 0.8625(10) 0.725(2) 0.3829(5) 0.061(5) Uani 0.39(2) 1 d . U P C 2

loop_
_atom_site_aniso_label
_atom_site_aniso_U_11
_atom_site_aniso_U_22
_atom_site_aniso_U_33
_atom_site_aniso_U_23
_atom_site_aniso_U_13
_atom_site_aniso_U_12
Ir1 0.02736(7) 0.01973(7) 0.02165(7) 0.00322(5) 0.00635(5) 0.00796(5)
N2 0.044(2) 0.044(2) 0.041(2) 0.0152(16) 0.0215(17) 0.0096(17)
N3 0.032(4) 0.031(3) 0.039(5) -0.010(3) 0.010(3) 0.007(3)
C1 0.145(14) 0.045(6) 0.117(10) -0.037(7) 0.094(11) -0.010(7)
C2 0.051(5) 0.028(4) 0.041(5) -0.005(3) 0.024(4) 0.010(3)
C3 0.041(4) 0.037(4) 0.053(6) 0.023(4) 0.027(5) 0.022(3)
C4 0.029(5) 0.023(3) 0.027(4) 0.003(3) 0.017(3) 0.004(3)
C5 0.040(4) 0.035(4) 0.027(3) 0.010(3) 0.012(3) 0.009(4)
C6 0.065(7) 0.107(10) 0.032(4) 0.039(6) 0.003(4) 0.001(6)
C7 0.025(4) 0.036(5) 0.021(4) 0.006(3) 0.006(3) -0.006(3)
C8 0.073(10) 0.024(4) 0.100(12) 0.018(5) 0.058(10) 0.014(4)
C9 0.039(5) 0.092(11) 0.030(4) 0.009(6) 0.002(3) -0.028(8)
C10 0.054(8) 0.083(10) 0.193(17) 0.090(12) 0.039(11) 0.045(8)
C11 0.045(4) 0.056(5) 0.060(6) -0.009(4) 0.010(4) 0.031(4)
C12 0.055(6) 0.098(8) 0.100(9) -0.030(7) 0.014(6) 0.051(6)
C13 0.060(8) 0.063(6) 0.083(10) -0.023(6) 0.031(6) 0.024(5)
C14 0.042(5) 0.062(6) 0.043(5) -0.018(5) 0.018(4) 0.013(4)
C15 0.068(7) 0.066(5) 0.034(4) -0.001(3) 0.023(4) -0.019(5)
C16 0.063(6) 0.079(6) 0.033(4) 0.019(4) 0.016(4) -0.018(5)
C17 0.076(9) 0.072(8) 0.074(10) 0.044(7) 0.039(9) 0.005(8)
C18 0.028(3) 0.044(4) 0.060(6) 0.023(4) 0.022(4) 0.003(3)
N1 0.038(10) 0.038(9) 0.040(9) -0.004(7) 0.011(7) 0.014(8)
C19 0.036(7) 0.066(11) 0.038(8) 0.018(8) 0.022(7) 0.017(7)
C20 0.068(18) 0.071(16) 0.077(15) 0.028(12) 0.040(13) 0.049(16)
C21 0.072(13) 0.078(14) 0.071(13) -0.007(10) 0.026(11) 0.046(11)
C22 0.040(10) 0.049(9) 0.037(9) -0.010(8) 0.017(7) 0.013(7)
C23 0.040(8) 0.040(7) 0.049(6) 0.006(5) 0.015(6) -0.002(6)
C24 0.040(10) 0.051(8) 0.039(7) 0.018(6) -0.001(6) -0.019(7)
C25 0.024(7) 0.036(7) 0.056(10) 0.013(6) 0.015(7) 0.001(6)
C26 0.12(3) 0.041(7) 0.076(11) 0.026(7) 0.063(15) 0.028(12)
C27 0.042(7) 0.028(5) 0.029(7) 0.018(5) 0.025(6) 0.021(5)
C28 0.059(10) 0.027(6) 0.033(7) 0.008(5) 0.029(7) 0.017(6)
C29 0.056(10) 0.042(9) 0.022(5) 0.006(6) 0.017(5) 0.020(8)
C30 0.030(10) 0.026(7) 0.030(7) 0.015(6) 0.008(6) 0.019(7)
C31 0.023(4) 0.023(4) 0.023(4) 0.0043(12) 0.0090(16) 0.0066(14)
C32 0.056(14) 0.037(10) 0.08(2) 0.039(12) 0.040(16) 0.032(11)
C33 0.044(11) 0.043(9) 0.027(7) 0.000(7) 0.014(7) -0.018(9)
C34 0.041(9) 0.056(13) 0.078(13) 0.048(12) 0.008(10) 0.020(9)
C35 0.11(2) 0.051(9) 0.083(15) -0.011(10) 0.062(17) 0.032(11)
C36 0.079(14) 0.092(17) 0.021(6) 0.017(8) 0.022(7) 0.028(13)
F7 0.068(3) 0.0333(18) 0.225(6) 0.026(3) 0.044(3) 0.0034(17)
F1 0.057(6) 0.114(9) 0.059(5) 0.048(5) 0.036(4) 0.065(6)
F9 0.076(3) 0.0377(17) 0.212(6) 0.053(3) 0.062(3) 0.0342(18)
F2 0.027(2) 0.071(5) 0.067(4) -0.017(4) 0.013(2) 0.025(3)
F8 0.199(6) 0.115(4) 0.215(6) 0.139(5) 0.103(5) 0.097(4)
F3 0.028(3) 0.055(5) 0.081(6) 0.024(4) 0.032(4) 0.015(3)
F4 0.0433(14) 0.0413(14) 0.0347(13) -0.0098(11) -0.0066(11) 0.0169(12)
F5 0.0381(12) 0.0269(11) 0.0326(12) 0.0005(9) 0.0165(10) 0.0111(9)
F6 0.0423(14) 0.0249(11) 0.0522(16) 0.0058(11) 0.0182(12) 0.0025(10)
F10 0.106(3) 0.142(4) 0.073(3) 0.060(3) 0.068(3) 0.034(3)
F11 0.126(4) 0.104(3) 0.087(3) -0.002(2) 0.087(3) 0.012(3)
F12 0.075(2) 0.144(4) 0.074(2) 0.033(3) 0.053(2) 0.061(3)
F13 0.082(2) 0.106(3) 0.054(2) -0.0279(19) 0.054(2) -0.008(2)
F14 0.084(2) 0.0317(14) 0.070(2) -0.0211(14) 0.0164(19) 0.0077(15)
F15 0.0549(16) 0.0499(16) 0.0247(12) 0.0004(11) 0.0093(11) 0.0092(13)
F16 0.094(3) 0.0442(19) 0.139(4) 0.057(2) -0.011(3) 0.0051(19)
F17 0.167(5) 0.080(3) 0.080(3) 0.061(2) 0.002(3) 0.042(3)
F18 0.085(3) 0.084(3) 0.181(5) 0.048(3) 0.003(3) 0.057(3)
F19 0.052(2) 0.179(5) 0.142(4) 0.093(4) 0.065(3) 0.025(3)
F20 0.275(7) 0.100(3) 0.088(3) 0.039(2) 0.134(4) 0.101(4)
F21 0.0587(18) 0.0572(18) 0.0596(19) 0.0224(15) 0.0421(16) 0.0128(14)
C37 0.0162(13) 0.0208(14) 0.0224(15) -0.0023(12) 0.0067(12) 0.0054(11)
C38 0.0200(15) 0.0368(19) 0.0304(18) 0.0070(15) 0.0137(14) 0.0078(14)
C39 0.0247(17) 0.038(2) 0.041(2) 0.0006(16) 0.0202(16) 0.0067(15)
C40 0.0164(15) 0.0341(19) 0.045(2) -0.0119(16) 0.0127(15) 0.0041(14)
C41 0.0206(16) 0.0314(18) 0.0344(19) -0.0105(15) 0.0037(14) 0.0125(14)
C42 0.0223(15) 0.0254(16) 0.0267(17) -0.0043(13) 0.0065(13) 0.0104(13)
C43 0.033(2) 0.057(3) 0.049(2) -0.007(2) 0.0020(19) 0.030(2)
C44 0.049(3) 0.073(3) 0.062(3) 0.024(3) 0.043(3) 0.026(2)
C45 0.0180(14) 0.0250(15) 0.0221(15) 0.0089(12) 0.0104(12) 0.0106(12)
C46 0.0272(16) 0.0237(15) 0.0231(15) 0.0077(12) 0.0141(13) 0.0128(13)
C47 0.0311(18) 0.0243(16) 0.0352(18) 0.0002(14) 0.0188(15) 0.0117(14)
C48 0.033(2) 0.0263(19) 0.068(3) 0.0113(19) 0.015(2) 0.0147(16)
C49 0.031(2) 0.0288(19) 0.063(3) 0.0252(19) 0.0048(19) 0.0109(16)
C50 0.0242(17) 0.0317(18) 0.0332(19) 0.0183(15) 0.0067(14) 0.0073(14)
C51 0.062(3) 0.043(3) 0.106(4) 0.047(3) -0.015(3) 0.008(2)
C52 0.054(3) 0.037(2) 0.040(2) -0.0134(18) 0.029(2) 0.0017(19)
C53 0.0197(15) 0.0259(16) 0.0251(16) 0.0092(13) 0.0080(13) 0.0085(12)
C54 0.0294(19) 0.0228(17) 0.048(2) 0.0113(16) 0.0123(17) 0.0076(14)
C55 0.036(2) 0.032(2) 0.070(3) 0.031(2) 0.009(2) 0.0087(17)
C56 0.045(3) 0.060(3) 0.050(3) 0.040(2) 0.017(2) 0.013(2)
C57 0.041(2) 0.058(3) 0.029(2) 0.0234(19) 0.0182(18) 0.012(2)
C58 0.0317(18) 0.038(2) 0.0263(18) 0.0160(15) 0.0156(15) 0.0149(16)
C59 0.081(4) 0.089(4) 0.050(3) 0.035(3) 0.052(3) 0.032(3)
C60 0.055(3) 0.042(3) 0.152(6) 0.055(3) 0.037(4) 0.019(2)
C61 0.0167(14) 0.0266(15) 0.0206(15) 0.0061(12) 0.0100(12) 0.0067(12)
C62 0.0208(15) 0.0323(17) 0.0232(16) 0.0079(13) 0.0130(13) 0.0104(13)
C63 0.0158(14) 0.042(2) 0.0301(18) 0.0092(15) 0.0126(13) 0.0108(14)
C64 0.0160(15) 0.039(2) 0.0291(18) 0.0043(15) 0.0066(13) 0.0040(14)
C65 0.0212(15) 0.0255(16) 0.0286(17) 0.0032(13) 0.0100(13) 0.0051(13)
C66 0.0183(14) 0.0258(16) 0.0233(15) 0.0050(12) 0.0102(12) 0.0072(12)
C67 0.0193(16) 0.059(3) 0.036(2) 0.0071(18) 0.0125(15) 0.0146(16)
C68 0.0284(18) 0.0260(17) 0.0307(18) 0.0017(14) 0.0038(14) 0.0082(14)
B1 0.0175(15) 0.0234(16) 0.0175(15) 0.0049(12) 0.0082(12) 0.0094(13)
F22 0.054(4) 0.050(3) 0.079(5) -0.020(3) -0.037(4) 0.035(3)
F23 0.056(3) 0.088(5) 0.071(4) 0.045(3) 0.028(3) 0.051(3)
F24 0.070(4) 0.069(5) 0.078(5) 0.029(3) 0.050(4) 0.056(4)
F22A 0.029(4) 0.054(5) 0.073(9) 0.006(5) -0.008(4) 0.017(3)
F23A 0.054(9) 0.20(2) 0.041(4) 0.022(8) 0.007(6) 0.086(13)
F24A 0.085(13) 0.036(6) 0.058(9) -0.001(7) 0.002(9) 0.040(7)
F3A 0.013(4) 0.056(6) 0.119(12) -0.003(6) 0.026(6) 0.008(3)
F1A 0.051(8) 0.055(6) 0.103(12) 0.046(8) 0.052(10) 0.040(6)
F2A 0.044(5) 0.118(15) 0.045(4) 0.013(5) 0.024(3) 0.058(7)

loop_
_atom_type_symbol
_atom_type_description
_atom_type_scat_dispersion_real
_atom_type_scat_dispersion_imag
_atom_type_scat_source
C C 0.0033 0.0016 'International Tables Vol C Tables 4.2.6.8 and 6.1.1.4'
H H 0.0000 0.0000 'International Tables Vol C Tables 4.2.6.8 and 6.1.1.4'
B B 0.0013 0.0007 'International Tables Vol C Tables 4.2.6.8 and 6.1.1.4'
F F 0.0171 0.0103 'International Tables Vol C Tables 4.2.6.8 and 6.1.1.4'
Ir Ir -1.4442 7.9887 'International Tables Vol C Tables 4.2.6.8 and 6.1.1.4'
N N 0.0061 0.0033 'International Tables Vol C Tables 4.2.6.8 and 6.1.1.4'

loop_
_geom_angle_atom_site_label_1
_geom_angle_atom_site_label_2
_geom_angle_atom_site_label_3
_geom_angle
N2 Ir1 N3 88.4(4)
N2 Ir1 C2 120.3(3)
N2 Ir1 C3 100.3(3)
N2 Ir1 C4 147.5(3)
N2 Ir1 C5 158.9(3)
N2 Ir1 C7 113.5(5)
N2 Ir1 N1 85.6(8)
N2 Ir1 C27 93.8(6)
N2 Ir1 C28 108.3(5)
N2 Ir1 C29 147.1(6)
N2 Ir1 C30 153.6(7)
N3 Ir1 C2 150.0(4)
N3 Ir1 C3 153.3(4)
N3 Ir1 C4 98.4(6)
N3 Ir1 C5 112.3(4)
N3 Ir1 C7 115.4(5)
C2 Ir1 C3 38.0(3)
C2 Ir1 C4 62.9(5)
C2 Ir1 C7 63.7(5)
C3 Ir1 C4 61.3(5)
C5 Ir1 C2 38.6(3)
C5 Ir1 C3 63.3(4)
C5 Ir1 C4 37.6(4)
C5 Ir1 C7 62.6(5)
C7 Ir1 C3 38.1(5)
C7 Ir1 C4 35.5(6)
N1 Ir1 C27 132.6(8)
C28 Ir1 N1 162.2(10)
C28 Ir1 C27 38.3(7)
C28 Ir1 C30 66.2(11)
C29 Ir1 N1 127.3(10)
C29 Ir1 C27 64.9(9)
C29 Ir1 C28 39.6(7)
C29 Ir1 C30 39.0(10)
C30 Ir1 N1 96.4(13)
C30 Ir1 C27 65.6(10)
Ir1 N2 H2 107.1
C15 N2 Ir1 123.5(4)
C18 N2 Ir1 125.1(6)
C18 N2 C15 110.7(7)
C23 N2 Ir1 122.6(7)
C23 N2 H2 107.1
C23 N2 C26 99.3(18)
C26 N2 Ir1 112.6(13)
C26 N2 H2 107.1
Ir1 N3 H3 103.4
C11 N3 Ir1 117.9(7)
C11 N3 H3 103.4
C11 N3 C14 105.4(8)
C14 N3 Ir1 120.9(6)
C14 N3 H3 103.4
H1A C1 H1B 109.5
H1A C1 H1C 109.5
H1B C1 H1C 109.5
C2 C1 H1A 109.5
C2 C1 H1B 109.5
C2 C1 H1C 109.5
C1 C2 Ir1 127.1(9)
C3 C2 Ir1 72.6(6)
C3 C2 C1 126.5(11)
C3 C2 C5 106.6(8)
C5 C2 Ir1 70.2(6)
C5 C2 C1 126.6(11)
C2 C3 Ir1 69.4(6)
C2 C3 C7 107.3(10)
C2 C3 C10 125.7(11)
C7 C3 Ir1 70.7(8)
C7 C3 C10 127.0(13)
C10 C3 Ir1 126.0(10)
C5 C4 Ir1 68.1(7)
C5 C4 C8 124.1(12)
C7 C4 Ir1 70.9(10)
C7 C4 C5 109.5(12)
C7 C4 C8 126.4(12)
C8 C4 Ir1 125.8(13)
C2 C5 Ir1 71.2(6)
C2 C5 C6 125.2(10)
C4 C5 Ir1 74.3(8)
C4 C5 C2 107.6(10)
C4 C5 C6 126.5(10)
C6 C5 Ir1 127.1(9)
C5 C6 H6A 109.5
C5 C6 H6B 109.5
C5 C6 H6C 109.5
H6A C6 H6B 109.5
H6A C6 H6C 109.5
H6B C6 H6C 109.5
C3 C7 Ir1 71.3(7)
C3 C7 C9 125.1(13)
C4 C7 Ir1 73.6(10)
C4 C7 C3 108.6(11)
C4 C7 C9 125.6(13)
C9 C7 Ir1 128.5(13)
C4 C8 H8A 109.5
C4 C8 H8B 109.5
C4 C8 H8C 109.5
H8A C8 H8B 109.5
H8A C8 H8C 109.5
H8B C8 H8C 109.5
C7 C9 H9A 109.5
C7 C9 H9B 109.5
C7 C9 H9C 109.5
H9A C9 H9B 109.5
H9A C9 H9C 109.5
H9B C9 H9C 109.5
C3 C10 H10A 109.5
C3 C10 H10B 109.5
C3 C10 H10C 109.5
H10A C10 H10B 109.5
H10A C10 H10C 109.5
H10B C10 H10C 109.5
N3 C11 H11A 110.3
N3 C11 H11B 110.3
N3 C11 C12 107.1(9)
H11A C11 H11B 108.5
C12 C11 H11A 110.3
C12 C11 H11B 110.3
C11 C12 H12A 110.9
C11 C12 H12B 110.9
C11 C12 C13 104.5(8)
H12A C12 H12B 108.9
C13 C12 H12A 110.9
C13 C12 H12B 110.9
C12 C13 H13A 110.8
C12 C13 H13B 110.8
H13A C13 H13B 108.9
C14 C13 C12 104.9(8)
C14 C13 H13A 110.8
C14 C13 H13B 110.8
N3 C14 C13 108.6(9)
N3 C14 H14A 110.0
N3 C14 H14B 110.0
C13 C14 H14A 110.0
C13 C14 H14B 110.0
H14A C14 H14B 108.3
N2 C15 H15A 110.8
N2 C15 H15B 110.8
N2 C15 C16 105.0(7)
H15A C15 H15B 108.8
C16 C15 H15A 110.8
C16 C15 H15B 110.8
C15 C16 H16A 110.9
C15 C16 H16B 110.9
H16A C16 H16B 109.0
C17 C16 C15 104.1(9)
C17 C16 H16A 110.9
C17 C16 H16B 110.9
C16 C17 H17A 110.9
C16 C17 H17B 110.9
C16 C17 C18 104.0(11)
H17A C17 H17B 109.0
C18 C17 H17A 110.9
C18 C17 H17B 110.9
N2 C18 C17 110.6(10)
N2 C18 H18 124.7
C17 C18 H18 124.7
C19 N1 Ir1 120.8(14)
C22 N1 Ir1 127.5(15)
C22 N1 C19 109.9(18)
N1 C19 H19A 110.8
N1 C19 H19B 110.8
N1 C19 C20 104.6(18)
H19A C19 H19B 108.9
C20 C19 H19A 110.8
C20 C19 H19B 110.8
C19 C20 H20A 110.7
C19 C20 H20B 110.7
H20A C20 H20B 108.8
C21 C20 C19 105.1(18)
C21 C20 H20A 110.7
C21 C20 H20B 110.7
C20 C21 H21A 111.0
C20 C21 H21B 111.0
H21A C21 H21B 109.0
C22 C21 C20 103.7(19)
C22 C21 H21A 111.0
C22 C21 H21B 111.0
N1 C22 C21 111(2)
N1 C22 H22 124.3
C21 C22 H22 124.3
N2 C23 H23A 109.9
N2 C23 H23B 109.9
N2 C23 C24 109.0(12)
H23A C23 H23B 108.3
C24 C23 H23A 109.9
C24 C23 H23B 109.9
C23 C24 H24A 110.9
C23 C24 H24B 110.9
H24A C24 H24B 109.0
C25 C24 C23 104.0(17)
C25 C24 H24A 110.9
C25 C24 H24B 110.9
C24 C25 H25A 111.4
C24 C25 H25B 111.4
C24 C25 C26 102(2)
H25A C25 H25B 109.3
C26 C25 H25A 111.4
C26 C25 H25B 111.4
N2 C26 C25 103(2)
N2 C26 H26A 111.3
N2 C26 H26B 111.3
C25 C26 H26A 111.3
C25 C26 H26B 111.3
H26A C26 H26B 109.2
C28 C27 Ir1 68.6(13)
C28 C27 C34 123(2)
C31 C27 Ir1 78.4(18)
C31 C27 C28 113(2)
C31 C27 C34 123(2)
C34 C27 Ir1 129.4(19)
C27 C28 Ir1 73.1(13)
C27 C28 C29 108.2(18)
C27 C28 C35 130(2)
C29 C28 Ir1 70.1(13)
C29 C28 C35 122(2)
C35 C28 Ir1 128.1(19)
C28 C29 Ir1 70.3(13)
C28 C29 C36 129(2)
C30 C29 Ir1 71(2)
C30 C29 C28 109(2)
C30 C29 C36 121(2)
C36 C29 Ir1 128(2)
C29 C30 Ir1 69.7(19)
C29 C30 C31 106(2)
C29 C30 C32 131(2)
C31 C30 Ir1 76(2)
C32 C30 Ir1 132(3)
C32 C30 C31 120(3)
C27 C31 Ir1 65.7(17)
C27 C31 C30 103(2)
C27 C31 C33 134(3)
C30 C31 Ir1 62.4(19)
C33 C31 Ir1 130(3)
C33 C31 C30 123(3)
C30 C32 H32A 109.5
C30 C32 H32B 109.5
C30 C32 H32C 109.5
H32A C32 H32B 109.5
H32A C32 H32C 109.5
H32B C32 H32C 109.5
C31 C33 H33A 109.5
C31 C33 H33B 109.5
C31 C33 H33C 109.5
H33A C33 H33B 109.5
H33A C33 H33C 109.5
H33B C33 H33C 109.5
C27 C34 H34A 109.5
C27 C34 H34B 109.5
C27 C34 H34C 109.5
H34A C34 H34B 109.5
H34A C34 H34C 109.5
H34B C34 H34C 109.5
C28 C35 H35A 109.5
C28 C35 H35B 109.5
C28 C35 H35C 109.5
H35A C35 H35B 109.5
H35A C35 H35C 109.5
H35B C35 H35C 109.5
C29 C36 H36A 109.5
C29 C36 H36B 109.5
C29 C36 H36C 109.5
H36A C36 H36B 109.5
H36A C36 H36C 109.5
H36B C36 H36C 109.5
C38 C37 B1 119.4(3)
C42 C37 C38 115.6(3)
C42 C37 B1 124.7(3)
C37 C38 H38 119.0
C39 C38 C37 122.1(4)
C39 C38 H38 119.0
C38 C39 C44 120.4(4)
C40 C39 C38 120.7(4)
C40 C39 C44 118.9(4)
C39 C40 H40 120.8
C41 C40 C39 118.4(3)
C41 C40 H40 120.8
C40 C41 C42 120.9(4)
C40 C41 C43 119.4(4)
C42 C41 C43 119.7(4)
C37 C42 H42 118.9
C41 C42 C37 122.2(4)
C41 C42 H42 118.9
C41 C43 F22A 100.8(5)
F22 C43 C41 116.4(4)
F22 C43 F23 102.5(6)
F22 C43 F24 112.2(8)
F23 C43 C41 111.9(4)
F24 C43 C41 111.6(8)
F24 C43 F23 100.7(7)
F23A C43 C41 113.6(7)
F23A C43 F22A 101.3(12)
F23A C43 F24A 124.6(17)
F24A C43 C41 116.4(14)
F24A C43 F22A 91.5(14)
F19 C44 C39 111.5(5)
F20 C44 F19 106.9(5)
F20 C44 F21 106.1(5)
F20 C44 C39 113.5(5)
F21 C44 F19 103.3(5)
F21 C44 C39 114.7(4)
C46 C45 C50 115.3(3)
C46 C45 B1 121.1(3)
C50 C45 B1 123.4(3)
C45 C46 H46 118.2
C47 C46 C45 123.6(3)
C47 C46 H46 118.2
C46 C47 C52 118.6(4)
C48 C47 C46 119.6(4)
C48 C47 C52 121.8(4)
C47 C48 H48 120.9
C49 C48 C47 118.2(4)
C49 C48 H48 120.9
C48 C49 C50 121.7(4)
C48 C49 C51 118.5(5)
C50 C49 C51 119.8(5)
C45 C50 H50 119.2
C49 C50 C45 121.6(4)
C49 C50 H50 119.2
F16 C51 F18 103.3(6)
F16 C51 C49 113.4(5)
F17 C51 F16 111.2(7)
F17 C51 F18 103.7(6)
F17 C51 C49 114.6(6)
F18 C51 C49 109.6(6)
F13 C52 F14 107.9(4)
F13 C52 C47 111.9(4)
F14 C52 C47 112.0(4)
F15 C52 F13 105.2(5)
F15 C52 F14 106.1(4)
F15 C52 C47 113.2(3)
C54 C53 C58 115.4(3)
C54 C53 B1 123.4(3)
C58 C53 B1 120.8(3)
C53 C54 H54 119.2
C53 C54 C55 121.6(4)
C55 C54 H54 119.2
C54 C55 C60 119.7(6)
C56 C55 C54 121.9(4)
C56 C55 C60 118.4(5)
C55 C56 H56 121.3
C57 C56 C55 117.4(4)
C57 C56 H56 121.3
C56 C57 C58 120.5(4)
C56 C57 C59 122.4(4)
C58 C57 C59 117.0(4)
C53 C58 H58 118.4
C57 C58 C53 123.1(4)
C57 C58 H58 118.4
F10 C59 F11 105.6(5)
F10 C59 F12 108.4(5)
F10 C59 C57 113.1(5)
F11 C59 C57 111.1(5)
F12 C59 F11 106.7(6)
F12 C59 C57 111.6(5)
F7 C60 C55 111.8(5)
F9 C60 F7 106.8(7)
F9 C60 C55 112.8(5)
F8 C60 F7 104.8(6)
F8 C60 F9 104.6(6)
F8 C60 C55 115.3(8)
C62 C61 B1 120.4(3)
C66 C61 C62 116.2(3)
C66 C61 B1 122.8(3)
C61 C62 H62 119.1
C63 C62 C61 121.8(3)
C63 C62 H62 119.1
C62 C63 C64 121.0(3)
C62 C63 C67 120.7(4)
C64 C63 C67 118.2(3)
C63 C64 H64 121.0
C65 C64 C63 118.0(3)
C65 C64 H64 121.0
C64 C65 C66 120.8(3)
C64 C65 C68 118.8(3)
C66 C65 C68 120.3(3)
C61 C66 H66 118.8
C65 C66 C61 122.3(3)
C65 C66 H66 118.8
F1 C67 F2 100.2(8)
F1 C67 C63 111.7(7)
F2 C67 C63 114.1(4)
F3 C67 F1 105.5(9)
F3 C67 F2 106.3(5)
F3 C67 C63 117.4(6)
F3A C67 C63 106.1(7)
F1A C67 C63 115.3(11)
F1A C67 F3A 109.7(14)
F1A C67 F2A 118.5(11)
F2A C67 C63 108.0(5)
F2A C67 F3A 97.0(9)
F4 C68 F5 106.7(3)
F4 C68 F6 106.5(3)
F4 C68 C65 113.0(3)
F5 C68 F6 106.0(3)
F5 C68 C65 112.7(3)
F6 C68 C65 111.4(3)
C37 B1 C45 104.3(3)
C37 B1 C53 113.9(3)
C37 B1 C61 112.2(3)
C45 B1 C53 110.4(3)
C45 B1 C61 113.4(3)
C53 B1 C61 102.8(3)

loop_
_geom_bond_atom_site_label_1
_geom_bond_atom_site_label_2
_geom_bond_distance
Ir1 N2 2.101(4)
Ir1 N3 2.106(10)
Ir1 C2 2.173(10)
Ir1 C3 2.216(12)
Ir1 C4 2.242(17)
Ir1 C5 2.160(12)
Ir1 C7 2.208(16)
Ir1 N1 2.15(2)
Ir1 C27 2.17(3)
Ir1 C28 2.11(2)
Ir1 C29 2.11(3)
Ir1 C30 2.13(4)
N2 H2 1.0000
N2 C15 1.494(9)
N2 C18 1.314(14)
N2 C23 1.388(17)
N2 C26 1.51(3)
N3 H3 1.0000
N3 C11 1.453(12)
N3 C14 1.465(11)
C1 H1A 0.9800
C1 H1B 0.9800
C1 H1C 0.9800
C1 C2 1.524(12)
C2 C3 1.430(13)
C2 C5 1.433(11)
C3 C7 1.442(16)
C3 C10 1.495(14)
C4 C5 1.421(13)
C4 C7 1.36(2)
C4 C8 1.506(17)
C5 C6 1.532(12)
C6 H6A 0.9800
C6 H6B 0.9800
C6 H6C 0.9800
C7 C9 1.539(17)
C8 H8A 0.9800
C8 H8B 0.9800
C8 H8C 0.9800
C9 H9A 0.9800
C9 H9B 0.9800
C9 H9C 0.9800
C10 H10A 0.9800
C10 H10B 0.9800
C10 H10C 0.9800
C11 H11A 0.9900
C11 H11B 0.9900
C11 C12 1.513(11)
C12 H12A 0.9900
C12 H12B 0.9900
C12 C13 1.529(16)
C13 H13A 0.9900
C13 H13B 0.9900
C13 C14 1.521(17)
C14 H14A 0.9900
C14 H14B 0.9900
C15 H15A 0.9900
C15 H15B 0.9900
C15 C16 1.542(12)
C16 H16A 0.9900
C16 H16B 0.9900
C16 C17 1.49(2)
C17 H17A 0.9900
C17 H17B 0.9900
C17 C18 1.542(16)
C18 H18 0.9500
N1 C19 1.47(3)
N1 C22 1.37(2)
C19 H19A 0.9900
C19 H19B 0.9900
C19 C20 1.53(4)
C20 H20A 0.9900
C20 H20B 0.9900
C20 C21 1.51(3)
C21 H21A 0.9900
C21 H21B 0.9900
C21 C22 1.46(3)
C22 H22 0.9500
C23 H23A 0.9900
C23 H23B 0.9900
C23 C24 1.56(2)
C24 H24A 0.9900
C24 H24B 0.9900
C24 C25 1.47(3)
C25 H25A 0.9900
C25 H25B 0.9900
C25 C26 1.57(4)
C26 H26A 0.9900
C26 H26B 0.9900
C27 C28 1.40(2)
C27 C31 1.40(3)
C27 C34 1.51(3)
C28 C29 1.43(2)
C28 C35 1.51(3)
C29 C30 1.41(3)
C29 C36 1.51(3)
C30 C31 1.58(4)
C30 C32 1.50(4)
C31 C33 1.44(4)
C32 H32A 0.9800
C32 H32B 0.9800
C32 H32C 0.9800
C33 H33A 0.9800
C33 H33B 0.9800
C33 H33C 0.9800
C34 H34A 0.9800
C34 H34B 0.9800
C34 H34C 0.9800
C35 H35A 0.9800
C35 H35B 0.9800
C35 H35C 0.9800
C36 H36A 0.9800
C36 H36B 0.9800
C36 H36C 0.9800
F7 C60 1.363(9)
F1 C67 1.383(10)
F9 C60 1.307(8)
F2 C67 1.394(7)
F8 C60 1.302(10)
F3 C67 1.263(10)
F4 C68 1.339(4)
F5 C68 1.340(5)
F6 C68 1.348(5)
F10 C59 1.312(6)
F11 C59 1.359(8)
F12 C59 1.313(8)
F13 C52 1.343(5)
F14 C52 1.349(5)
F15 C52 1.323(6)
F16 C51 1.308(7)
F17 C51 1.265(10)
F18 C51 1.404(10)
F19 C44 1.365(7)
F20 C44 1.303(7)
F21 C44 1.320(6)
C37 C38 1.406(5)
C37 C42 1.405(5)
C37 B1 1.633(5)
C38 H38 0.9500
C38 C39 1.398(5)
C39 C40 1.387(6)
C39 C44 1.481(7)
C40 H40 0.9500
C40 C41 1.382(6)
C41 C42 1.392(5)
C41 C43 1.505(6)
C42 H42 0.9500
C43 F22 1.286(7)
C43 F23 1.432(8)
C43 F24 1.335(10)
C43 F22A 1.598(13)
C43 F23A 1.135(13)
C43 F24A 1.22(2)
C45 C46 1.400(5)
C45 C50 1.404(5)
C45 B1 1.635(5)
C46 H46 0.9500
C46 C47 1.394(5)
C47 C48 1.391(6)
C47 C52 1.504(6)
C48 H48 0.9500
C48 C49 1.383(7)
C49 C50 1.393(6)
C49 C51 1.499(6)
C50 H50 0.9500
C53 C54 1.399(5)
C53 C58 1.400(5)
C53 B1 1.640(5)
C54 H54 0.9500
C54 C55 1.400(6)
C55 C56 1.389(8)
C55 C60 1.477(7)
C56 H56 0.9500
C56 C57 1.383(7)
C57 C58 1.398(5)
C57 C59 1.521(7)
C58 H58 0.9500
C61 C62 1.410(4)
C61 C66 1.401(5)
C61 B1 1.644(5)
C62 H62 0.9500
C62 C63 1.389(5)
C63 C64 1.400(6)
C63 C67 1.501(5)
C64 H64 0.9500
C64 C65 1.391(5)
C65 C66 1.392(5)
C65 C68 1.502(5)
C66 H66 0.9500
C67 F3A 1.444(15)
C67 F1A 1.167(17)
C67 F2A 1.337(9)

loop_
_geom_torsion_atom_site_label_1
_geom_torsion_atom_site_label_2
_geom_torsion_atom_site_label_3
_geom_torsion_atom_site_label_4
_geom_torsion
Ir1 N2 C15 C16 -177.0(6)
Ir1 N2 C18 C17 -168.1(9)
Ir1 N2 C23 C24 163.6(11)
Ir1 N2 C26 C25 -179.3(17)
Ir1 N3 C11 C12 170.3(8)
Ir1 N3 C14 C13 -160.0(10)
Ir1 C2 C3 C7 60.8(10)
Ir1 C2 C3 C10 -120.1(14)
Ir1 C2 C5 C4 -65.9(10)
Ir1 C2 C5 C6 122.6(13)
Ir1 C3 C7 C4 64.6(13)
Ir1 C3 C7 C9 -124.4(18)
Ir1 C4 C5 C2 63.8(8)
Ir1 C4 C5 C6 -124.9(14)
Ir1 C4 C7 C3 -63.1(11)
Ir1 C4 C7 C9 125.9(19)
Ir1 N1 C19 C20 161.5(19)
Ir1 N1 C22 C21 -175(2)
Ir1 C27 C28 C29 -61.7(18)
Ir1 C27 C28 C35 126(3)
Ir1 C27 C31 C30 51(2)
Ir1 C27 C31 C33 -123(5)
Ir1 C28 C29 C30 -61(2)
Ir1 C28 C29 C36 123(3)
Ir1 C29 C30 C31 -68(3)
Ir1 C29 C30 C32 129(5)
Ir1 C30 C31 C27 -53(2)
Ir1 C30 C31 C33 122(4)
N2 C15 C16 C17 -21.6(12)
N2 C23 C24 C25 -15(2)
N3 C11 C12 C13 -28.0(16)
C1 C2 C3 Ir1 123.7(12)
C1 C2 C3 C7 -175.5(13)
C1 C2 C3 C10 4(2)
C1 C2 C5 Ir1 -122.1(12)
C1 C2 C5 C4 172.0(13)
C1 C2 C5 C6 0.6(19)
C2 C3 C7 Ir1 -60.0(8)
C2 C3 C7 C4 4.6(18)
C2 C3 C7 C9 175.6(15)
C3 C2 C5 Ir1 64.0(7)
C3 C2 C5 C4 -1.9(14)
C3 C2 C5 C6 -173.4(12)
C5 C2 C3 Ir1 -62.4(8)
C5 C2 C3 C7 -1.5(14)
C5 C2 C3 C10 177.5(13)
C5 C4 C7 Ir1 57.2(12)
C5 C4 C7 C3 -6(2)
C5 C4 C7 C9 -176.9(16)
C7 C4 C5 Ir1 -58.9(13)
C7 C4 C5 C2 4.9(18)
C7 C4 C5 C6 176.3(15)
C8 C4 C5 Ir1 119.3(17)
C8 C4 C5 C2 -176.9(16)
C8 C4 C5 C6 -6(3)
C8 C4 C7 Ir1 -120.9(19)
C8 C4 C7 C3 176.0(17)
C8 C4 C7 C9 5(3)
C10 C3 C7 Ir1 121.0(14)
C10 C3 C7 C4 -174.4(15)
C10 C3 C7 C9 -3(3)
C11 N3 C14 C13 -23.1(15)
C11 C12 C13 C14 13.2(17)
C12 C13 C14 N3 5.7(16)
C14 N3 C11 C12 31.8(14)
C15 N2 C18 C17 3.0(14)
C15 C16 C17 C18 22.8(14)
C16 C17 C18 N2 -17.0(16)
C18 N2 C15 C16 11.8(11)
N1 C19 C20 C21 17(3)
C19 N1 C22 C21 -10(3)
C19 C20 C21 C22 -22(3)
C20 C21 C22 N1 21(3)
C22 N1 C19 C20 -5(3)
C23 N2 C26 C25 -48(3)
C23 C24 C25 C26 -15(3)
C24 C25 C26 N2 39(3)
C26 N2 C23 C24 39(2)
C27 C28 C29 Ir1 63.6(17)
C27 C28 C29 C30 3(3)
C27 C28 C29 C36 -173(3)
C28 C27 C31 Ir1 -60.6(19)
C28 C27 C31 C30 -9(4)
C28 C27 C31 C33 176(4)
C28 C29 C30 Ir1 60(2)
C28 C29 C30 C31 -8(4)
C28 C29 C30 C32 -170(4)
C29 C30 C31 Ir1 64(2)
C29 C30 C31 C27 10(4)
C29 C30 C31 C33 -174(4)
C31 C27 C28 Ir1 67(2)
C31 C27 C28 C29 5(3)
C31 C27 C28 C35 -168(3)
C32 C30 C31 Ir1 -132(4)
C32 C30 C31 C27 175(3)
C32 C30 C31 C33 -9(6)
C34 C27 C28 Ir1 -124(3)
C34 C27 C28 C29 174(3)
C34 C27 C28 C35 2(4)
C34 C27 C31 Ir1 130(3)
C34 C27 C31 C30 -179(3)
C34 C27 C31 C33 6(6)
C35 C28 C29 Ir1 -123(2)
C35 C28 C29 C30 176(3)
C35 C28 C29 C36 0(4)
C36 C29 C30 Ir1 -123(3)
C36 C29 C30 C31 168(3)
C36 C29 C30 C32 6(6)
C37 C38 C39 C40 -1.4(6)
C37 C38 C39 C44 178.2(4)
C38 C37 C42 C41 2.3(5)
C38 C37 B1 C45 71.5(4)
C38 C37 B1 C53 -168.0(3)
C38 C37 B1 C61 -51.7(4)
C38 C39 C40 C41 1.6(6)
C38 C39 C44 F19 -138.0(5)
C38 C39 C44 F20 101.2(6)
C38 C39 C44 F21 -21.0(7)
C39 C40 C41 C42 0.2(6)
C39 C40 C41 C43 179.4(4)
C40 C39 C44 F19 41.6(7)
C40 C39 C44 F20 -79.2(7)
C40 C39 C44 F21 158.6(4)
C40 C41 C42 C37 -2.2(6)
C40 C41 C43 F22 -88.2(8)
C40 C41 C43 F23 154.4(5)
C40 C41 C43 F24 42.3(9)
C40 C41 C43 F22A -39.2(7)
C40 C41 C43 F23A -146.7(16)
C40 C41 C43 F24A 57.9(17)
C42 C37 C38 C39 -0.5(5)
C42 C37 B1 C45 -101.8(4)
C42 C37 B1 C53 18.7(5)
C42 C37 B1 C61 135.0(3)
C42 C41 C43 F22 90.9(8)
C42 C41 C43 F23 -26.4(6)
C42 C41 C43 F24 -138.5(8)
C42 C41 C43 F22A 139.9(6)
C42 C41 C43 F23A 32.4(17)
C42 C41 C43 F24A -123.0(16)
C43 C41 C42 C37 178.6(4)
C44 C39 C40 C41 -178.1(4)
C45 C46 C47 C48 0.3(6)
C45 C46 C47 C52 -177.3(3)
C46 C45 C50 C49 0.5(5)
C46 C45 B1 C37 79.6(4)
C46 C45 B1 C53 -43.2(4)
C46 C45 B1 C61 -157.9(3)
C46 C47 C48 C49 0.7(6)
C46 C47 C52 F13 70.7(5)
C46 C47 C52 F14 -168.0(4)
C46 C47 C52 F15 -48.0(5)
C47 C48 C49 C50 -1.1(7)
C47 C48 C49 C51 179.8(5)
C48 C47 C52 F13 -106.8(5)
C48 C47 C52 F14 14.5(6)
C48 C47 C52 F15 134.5(4)
C48 C49 C50 C45 0.5(7)
C48 C49 C51 F16 -29.6(10)
C48 C49 C51 F17 -158.7(6)
C48 C49 C51 F18 85.2(6)
C50 C45 C46 C47 -0.9(5)
C50 C45 B1 C37 -94.7(4)
C50 C45 B1 C53 142.5(3)
C50 C45 B1 C61 27.8(4)
C50 C49 C51 F16 151.3(7)
C50 C49 C51 F17 22.2(9)
C50 C49 C51 F18 -93.9(7)
C51 C49 C50 C45 179.6(5)
C52 C47 C48 C49 178.3(4)
C53 C54 C55 C56 -1.9(7)
C53 C54 C55 C60 180.0(5)
C54 C53 C58 C57 -1.0(6)
C54 C53 B1 C37 39.6(5)
C54 C53 B1 C45 156.6(3)
C54 C53 B1 C61 -82.1(4)
C54 C55 C56 C57 -1.1(8)
C54 C55 C60 F7 82.9(7)
C54 C55 C60 F9 -37.5(9)
C54 C55 C60 F8 -157.6(6)
C55 C56 C57 C58 2.9(7)
C55 C56 C57 C59 -174.1(5)
C56 C55 C60 F7 -95.3(8)
C56 C55 C60 F9 144.3(7)
C56 C55 C60 F8 24.2(9)
C56 C57 C58 C53 -1.9(7)
C56 C57 C59 F10 -11.2(9)
C56 C57 C59 F11 -129.7(6)
C56 C57 C59 F12 111.4(6)
C58 C53 C54 C55 2.9(6)
C58 C53 B1 C37 -148.0(3)
C58 C53 B1 C45 -31.0(4)
C58 C53 B1 C61 90.3(4)
C58 C57 C59 F10 171.7(5)
C58 C57 C59 F11 53.1(7)
C58 C57 C59 F12 -65.8(7)
C59 C57 C58 C53 175.3(5)
C60 C55 C56 C57 177.0(5)
C61 C62 C63 C64 -1.0(6)
C61 C62 C63 C67 179.4(4)
C62 C61 C66 C65 0.9(5)
C62 C61 B1 C37 161.5(3)
C62 C61 B1 C45 43.6(4)
C62 C61 B1 C53 -75.7(4)
C62 C63 C64 C65 0.9(6)
C62 C63 C67 F1 -115.9(9)
C62 C63 C67 F2 -3.2(9)
C62 C63 C67 F3 122.1(7)
C62 C63 C67 F3A 143.7(11)
C62 C63 C67 F1A -94.7(15)
C62 C63 C67 F2A 40.5(13)
C63 C64 C65 C66 0.1(6)
C63 C64 C65 C68 -177.1(4)
C64 C63 C67 F1 64.6(9)
C64 C63 C67 F2 177.2(7)
C64 C63 C67 F3 -57.5(8)
C64 C63 C67 F3A -35.8(11)
C64 C63 C67 F1A 85.8(15)
C64 C63 C67 F2A -139.0(12)
C64 C65 C66 C61 -1.0(6)
C64 C65 C68 F4 -28.3(5)
C64 C65 C68 F5 -149.4(3)
C64 C65 C68 F6 91.6(4)
C66 C61 C62 C63 0.2(5)
C66 C61 B1 C37 -27.7(4)
C66 C61 B1 C45 -145.6(3)
C66 C61 B1 C53 95.2(3)
C66 C65 C68 F4 154.5(4)
C66 C65 C68 F5 33.4(5)
C66 C65 C68 F6 -85.6(4)
C67 C63 C64 C65 -179.6(4)
C68 C65 C66 C61 176.2(3)
B1 C37 C38 C39 -174.4(3)
B1 C37 C42 C41 175.9(3)
B1 C45 C46 C47 -175.7(3)
B1 C45 C50 C49 175.2(4)
B1 C53 C54 C55 175.6(4)
B1 C53 C58 C57 -174.0(4)
B1 C61 C62 C63 171.6(3)
B1 C61 C66 C65 -170.3(3)
